data_7247646
loop_
_publ_author_name
'Ovcharenko, Victor'
'Fursova, Elena'
'Letyagin, Gleb'
'Morozov, Vitaly'
'Bogomyakov, Artem'
'Romanenko, Galina'

_publ_section_title
;
 Alternating [ML2(MeOH)2] and [ML2(EtOH)2] layers in low-temperature
 ferromagnets [ML2(MeOH)2][ML2(EtOH)2] (M = CoII, NiII or CoII0.5NiII0.5)
;
_journal_issue 44
_journal_name_full CrystEngComm
_journal_page_first 6194
_journal_page_last 6203
_journal_paper_doi 10.1039/D3CE00912B
_journal_volume 25
_journal_year 2023
_chemical_formula_sum 'C24 H38 F6 N4 Ni O6'
_chemical_formula_weight 651.29
_space_group_crystal_system monoclinic
_space_group_IT_number 14
_space_group_name_Hall '-P 2ybc'
_space_group_name_H-M_alt 'P 1 21/c 1'
_atom_sites_solution_hydrogens mixed
_audit_block_doi 10.5517/ccdc.csd.cc2bjd09
_audit_creation_method SHELXL-2018/3
_audit_update_record
;
2022-03-22 deposited with the CCDC.	2023-10-12 downloaded from the CCDC.
;
_cell_angle_alpha 90
_cell_angle_beta 120.609(3)
_cell_angle_gamma 90
_cell_formula_units_Z 2
_cell_length_a 9.9328(6)
_cell_length_b 15.9853(11)
_cell_length_c 11.4746(7)
_cell_measurement_reflns_used 4136
_cell_measurement_temperature 296(2)
_cell_measurement_theta_max 23.13
_cell_measurement_theta_min 2.38
_cell_volume 1568.06(18)
_computing_cell_refinement 'Bruker SAINT'
_computing_data_collection 'Bruker APEX2'
_computing_data_reduction 'Bruker SAINT'
_computing_molecular_graphics 'Bruker SHELXTL'
_computing_publication_material 'Bruker SHELXTL'
_computing_structure_refinement 'SHELXL-2018/3 (Sheldrick, 2018)'
_computing_structure_solution 'SHELXS-97 (Sheldrick, 2008)'
_diffrn_ambient_temperature 296(2)
_diffrn_measured_fraction_theta_full 1.000
_diffrn_measured_fraction_theta_max 0.994
_diffrn_measurement_device_type 'Bruker APEX-II CCD'
_diffrn_measurement_method '\f and \w scans'
_diffrn_radiation_type MoK\a
_diffrn_radiation_wavelength 0.71073
_diffrn_reflns_av_R_equivalents 0.0515
_diffrn_reflns_av_unetI/netI 0.0678
_diffrn_reflns_Laue_measured_fraction_full 1.000
_diffrn_reflns_Laue_measured_fraction_max 0.994
_diffrn_reflns_limit_h_max 13
_diffrn_reflns_limit_h_min -13
_diffrn_reflns_limit_k_max 22
_diffrn_reflns_limit_k_min -19
_diffrn_reflns_limit_l_max 16
_diffrn_reflns_limit_l_min -15
_diffrn_reflns_number 17311
_diffrn_reflns_point_group_measured_fraction_full 1.000
_diffrn_reflns_point_group_measured_fraction_max 0.994
_diffrn_reflns_theta_full 25.242
_diffrn_reflns_theta_max 30.030
_diffrn_reflns_theta_min 2.382
_exptl_absorpt_coefficient_mu 0.695
_exptl_absorpt_correction_T_max 0.5727
_exptl_absorpt_correction_T_min 0.5146
_exptl_absorpt_correction_type multi-scan
_exptl_absorpt_process_details sadabs
_exptl_crystal_colour light_green
_exptl_crystal_density_diffrn 1.379
_exptl_crystal_description prism
_exptl_crystal_F_000 680
_exptl_crystal_size_max 0.29
_exptl_crystal_size_mid 0.06
_exptl_crystal_size_min 0.05
_refine_diff_density_max 0.375
_refine_diff_density_min -0.298
_refine_diff_density_rms 0.053
_refine_ls_extinction_method none
_refine_ls_goodness_of_fit_ref 0.941
_refine_ls_hydrogen_treatment mixed
_refine_ls_matrix_type full
_refine_ls_number_parameters 251
_refine_ls_number_reflns 4547
_refine_ls_number_restraints 0
_refine_ls_restrained_S_all 0.941
_refine_ls_R_factor_all 0.0789
_refine_ls_R_factor_gt 0.0428
_refine_ls_shift/su_max 0.001
_refine_ls_shift/su_mean 0.000
_refine_ls_structure_factor_coef Fsqd
_refine_ls_weighting_details 'w=1/[\s^2^(Fo^2^)+(0.0397P)^2^] where P=(Fo^2^+2Fc^2^)/3'
_refine_ls_weighting_scheme calc
_refine_ls_wR_factor_gt 0.0898
_refine_ls_wR_factor_ref 0.0975
_reflns_Friedel_coverage 0.000
_reflns_number_gt 2652
_reflns_number_total 4547
_reflns_threshold_expression 'I > 2\s(I)'
_cod_data_source_file d3ce00912b1.cif
_cod_data_source_block niets
_cod_depositor_comments 'Adding full bibliography for 7247645--7247650.cif.'
_cod_original_sg_symbol_H-M 'P 21/c'
_cod_database_code 7247646
_shelx_shelxl_version_number 2018/3
_shelx_space_group_comment
; 
The symmetry employed for this shelxl refinement is uniquely defined 
by the following loop, which should always be used as a source of 
symmetry information in preference to the above space-group names. 
They are only intended as comments. 
;

loop_
_space_group_symop_operation_xyz
'x, y, z'
'-x, y+1/2, -z+1/2'
'-x, -y, -z'
'x, -y-1/2, z-1/2'

loop_
_atom_site_label
_atom_site_type_symbol
_atom_site_fract_x
_atom_site_fract_y
_atom_site_fract_z
_atom_site_U_iso_or_equiv
_atom_site_adp_type
_atom_site_occupancy
_atom_site_site_symmetry_order
_atom_site_calc_flag
_atom_site_refinement_flags_posn
_atom_site_refinement_flags_adp
_atom_site_refinement_flags_occupancy
_atom_site_disorder_assembly
_atom_site_disorder_group
Ni Ni 0.000000 0.000000 0.000000 0.03250(12) Uani 1 2 d S . P . .
O1 O 0.21520(15) -0.02192(8) 0.15642(14) 0.0452(4) Uani 1 1 d . . . . .
C2 C 0.3089(2) -0.08073(12) 0.17002(19) 0.0377(5) Uani 1 1 d . . . . .
C3 C 0.4636(3) -0.07550(16) 0.3018(2) 0.0567(6) Uani 1 1 d . . . . .
F4 F 0.53878(18) -0.00566(9) 0.31281(19) 0.1038(6) Uani 1 1 d . . . . .
F5 F 0.44408(17) -0.07643(11) 0.40810(14) 0.0918(5) Uani 1 1 d . . . . .
F6 F 0.56070(16) -0.13832(10) 0.32245(15) 0.0970(5) Uani 1 1 d . . . . .
C7 C 0.2864(2) -0.14352(13) 0.0835(2) 0.0393(5) Uani 1 1 d . . . . .
H7 H 0.370(2) -0.1813(11) 0.1141(18) 0.046(6) Uiso 1 1 d . . . . .
C8 C 0.1484(2) -0.15435(12) -0.0449(2) 0.0376(5) Uani 1 1 d . . . . .
C9 C 0.1415(3) -0.22643(13) -0.1335(2) 0.0507(6) Uani 1 1 d . . . . .
C10 C 0.1449(5) -0.31118(18) -0.0721(4) 0.0825(10) Uani 1 1 d . . . . .
H10C H 0.242(3) -0.3197(16) 0.007(3) 0.097(10) Uiso 1 1 d . . . . .
H10B H 0.123(3) -0.3519(16) -0.137(3) 0.083(9) Uiso 1 1 d . . . . .
H10A H 0.055(3) -0.3113(16) -0.051(3) 0.096(10) Uiso 1 1 d . . . . .
C11 C 0.2672(4) -0.2182(3) -0.1735(4) 0.0831(10) Uani 1 1 d . . . . .
H11C H 0.245(3) -0.2578(18) -0.239(3) 0.102(10) Uiso 1 1 d . . . . .
H11B H 0.274(4) -0.160(2) -0.215(3) 0.144(15) Uiso 1 1 d . . . . .
H11A H 0.369(3) -0.2318(17) -0.099(3) 0.095(10) Uiso 1 1 d . . . . .
N12 N -0.0113(2) -0.21015(11) -0.25153(18) 0.0551(5) Uani 1 1 d . . . . .
O13 O -0.0676(2) -0.25085(10) -0.36264(16) 0.0732(5) Uani 1 1 d . . . . .
C14 C -0.0914(2) -0.13645(13) -0.2358(2) 0.0463(5) Uani 1 1 d . . . . .
C15 C -0.2408(3) -0.1659(2) -0.2432(4) 0.0674(8) Uani 1 1 d . . . . .
H15C H -0.218(3) -0.2045(17) -0.168(3) 0.090(10) Uiso 1 1 d . . . . .
H15B H -0.302(3) -0.1933(15) -0.326(2) 0.068(7) Uiso 1 1 d . . . . .
H15A H -0.301(3) -0.1210(16) -0.242(2) 0.070(8) Uiso 1 1 d . . . . .
C16 C -0.1196(4) -0.07266(19) -0.3430(3) 0.0625(7) Uani 1 1 d . . . . .
H16C H -0.169(3) -0.0933(15) -0.423(3) 0.078(8) Uiso 1 1 d . . . . .
H16B H -0.166(3) -0.0206(16) -0.330(3) 0.083(8) Uiso 1 1 d . . . . .
H16A H -0.017(3) -0.0548(15) -0.336(2) 0.078(8) Uiso 1 1 d . . . . .
N17 N 0.02429(17) -0.10655(9) -0.09891(15) 0.0366(4) Uani 1 1 d . . . . .
O1S O 0.09377(18) 0.07778(11) -0.09163(16) 0.0531(4) Uani 1 1 d . . . . .
H1S H 0.070(3) 0.1263(16) -0.111(2) 0.072(9) Uiso 1 1 d . . . . .
C1S C 0.2209(4) 0.0632(2) -0.1111(4) 0.0935(11) Uani 1 1 d . . . . .
H1SB H 0.2579(17) 0.0787(9) -0.1878(15) 0.019(4) Uiso 1 1 d . . . . .
H1SA H 0.247(4) 0.006(2) -0.120(4) 0.131(14) Uiso 1 1 d . . . . .
C2S C 0.3607(4) 0.1044(2) -0.0206(4) 0.1233(13) Uani 1 1 d . . . . .
H2SB H 0.439707 0.090538 -0.042006 0.185 Uiso 1 1 calc R U . . .
H2SC H 0.343580 0.163707 -0.028283 0.185 Uiso 1 1 calc R U . . .
H2SA H 0.394281 0.086945 0.070241 0.185 Uiso 1 1 calc R U . . .

loop_
_atom_site_aniso_label
_atom_site_aniso_U_11
_atom_site_aniso_U_22
_atom_site_aniso_U_33
_atom_site_aniso_U_23
_atom_site_aniso_U_13
_atom_site_aniso_U_12
Ni 0.03226(19) 0.0299(2) 0.0327(2) -0.00397(16) 0.01458(16) -0.00142(15)
O1 0.0392(8) 0.0421(8) 0.0404(9) -0.0097(7) 0.0102(7) 0.0043(6)
C2 0.0343(10) 0.0372(12) 0.0373(12) -0.0002(10) 0.0151(9) -0.0009(9)
C3 0.0425(13) 0.0547(16) 0.0532(16) -0.0057(13) 0.0100(12) 0.0018(12)
F4 0.0550(9) 0.0832(12) 0.1108(14) 0.0051(10) -0.0032(9) -0.0282(8)
F5 0.0791(10) 0.1233(14) 0.0419(9) -0.0106(9) 0.0082(8) 0.0043(9)
F6 0.0576(9) 0.0936(12) 0.0841(11) -0.0204(9) -0.0045(8) 0.0340(8)
C7 0.0372(11) 0.0406(13) 0.0364(12) 0.0008(10) 0.0161(10) 0.0058(10)
C8 0.0447(11) 0.0329(12) 0.0377(12) -0.0043(9) 0.0228(10) -0.0010(9)
C9 0.0583(14) 0.0387(14) 0.0460(14) -0.0090(11) 0.0200(12) 0.0085(11)
C10 0.103(3) 0.0398(17) 0.068(2) -0.0107(16) 0.018(2) 0.0109(17)
C11 0.080(2) 0.108(3) 0.071(2) -0.029(2) 0.045(2) 0.015(2)
N12 0.0626(12) 0.0454(12) 0.0430(12) -0.0163(9) 0.0164(10) 0.0059(9)
O13 0.0892(12) 0.0549(11) 0.0511(11) -0.0266(9) 0.0179(9) 0.0056(9)
C14 0.0479(12) 0.0368(13) 0.0381(12) -0.0130(10) 0.0102(10) 0.0037(10)
C15 0.0505(16) 0.058(2) 0.074(2) -0.0282(17) 0.0171(16) -0.0081(14)
C16 0.079(2) 0.0545(18) 0.0348(15) -0.0053(13) 0.0153(14) 0.0135(15)
N17 0.0387(9) 0.0332(9) 0.0323(9) -0.0048(7) 0.0140(8) -0.0003(7)
O1S 0.0575(10) 0.0408(10) 0.0753(12) 0.0123(9) 0.0442(9) 0.0039(8)
C1S 0.078(2) 0.075(2) 0.164(3) 0.013(2) 0.088(2) -0.0021(17)
C2S 0.098(3) 0.115(3) 0.165(4) 0.019(3) 0.073(3) -0.002(2)

loop_
_atom_type_symbol
_atom_type_description
_atom_type_scat_dispersion_real
_atom_type_scat_dispersion_imag
_atom_type_scat_source
C C 0.0033 0.0016 'International Tables Vol C Tables 4.2.6.8 and 6.1.1.4'
H H 0.0000 0.0000 'International Tables Vol C Tables 4.2.6.8 and 6.1.1.4'
N N 0.0061 0.0033 'International Tables Vol C Tables 4.2.6.8 and 6.1.1.4'
O O 0.0106 0.0060 'International Tables Vol C Tables 4.2.6.8 and 6.1.1.4'
F F 0.0171 0.0103 'International Tables Vol C Tables 4.2.6.8 and 6.1.1.4'
Ni Ni 0.3393 1.1124 'International Tables Vol C Tables 4.2.6.8 and 6.1.1.4'

loop_
_geom_angle_atom_site_label_1
_geom_angle_atom_site_label_2
_geom_angle_atom_site_label_3
_geom_angle
_geom_angle_site_symmetry_1
_geom_angle_site_symmetry_3
_geom_angle_publ_flag
O1 Ni O1 180.0 . 3 ?
O1 Ni O1S 89.48(6) . 3 ?
O1 Ni O1S 90.52(6) 3 3 ?
O1 Ni O1S 90.52(6) . . ?
O1 Ni O1S 89.48(6) 3 . ?
O1S Ni O1S 180.0 3 . ?
O1 Ni N17 88.78(5) . . ?
O1 Ni N17 91.22(5) 3 . ?
O1S Ni N17 89.59(6) 3 . ?
O1S Ni N17 90.41(6) . . ?
O1 Ni N17 91.21(5) . 3 ?
O1 Ni N17 88.78(5) 3 3 ?
O1S Ni N17 90.41(6) 3 3 ?
O1S Ni N17 89.59(6) . 3 ?
N17 Ni N17 180.00(5) . 3 ?
C2 O1 Ni 128.20(12) . . ?
O1 C2 C7 128.44(18) . . ?
O1 C2 C3 112.84(18) . . ?
C7 C2 C3 118.72(18) . . ?
F5 C3 F6 105.1(2) . . ?
F5 C3 F4 105.2(2) . . ?
F6 C3 F4 107.45(19) . . ?
F5 C3 C2 111.62(18) . . ?
F6 C3 C2 114.36(19) . . ?
F4 C3 C2 112.4(2) . . ?
C2 C7 C8 124.36(19) . . ?
N17 C8 C7 126.79(18) . . ?
N17 C8 C9 114.60(17) . . ?
C7 C8 C9 118.58(18) . . ?
N12 C9 C8 99.11(16) . . ?
N12 C9 C10 111.0(2) . . ?
C8 C9 C10 112.6(2) . . ?
N12 C9 C11 109.2(2) . . ?
C8 C9 C11 111.6(2) . . ?
C10 C9 C11 112.6(3) . . ?
O13 N12 C9 123.85(17) . . ?
O13 N12 C14 122.41(17) . . ?
C9 N12 C14 113.54(16) . . ?
N17 C14 N12 102.21(15) . . ?
N17 C14 C16 111.67(19) . . ?
N12 C14 C16 109.01(19) . . ?
N17 C14 C15 111.7(2) . . ?
N12 C14 C15 108.49(19) . . ?
C16 C14 C15 113.2(2) . . ?
C8 N17 C14 110.53(15) . . ?
C8 N17 Ni 123.40(13) . . ?
C14 N17 Ni 126.06(12) . . ?
C1S O1S Ni 129.45(18) . . ?
C2S C1S O1S 115.8(3) . . ?

loop_
_geom_bond_atom_site_label_1
_geom_bond_atom_site_label_2
_geom_bond_distance
_geom_bond_site_symmetry_2
_geom_bond_publ_flag
Ni O1 2.0016(13) . ?
Ni O1 2.0016(13) 3 ?
Ni O1S 2.1251(14) 3 ?
Ni O1S 2.1251(14) . ?
Ni N17 2.1275(14) . ?
Ni N17 2.1275(14) 3 ?
O1 C2 1.275(2) . ?
C2 C7 1.348(3) . ?
C2 C3 1.513(3) . ?
C3 F5 1.329(3) . ?
C3 F6 1.328(2) . ?
C3 F4 1.313(2) . ?
C7 C8 1.422(3) . ?
C8 N17 1.308(2) . ?
C8 C9 1.515(3) . ?
C9 N12 1.453(3) . ?
C9 C10 1.520(4) . ?
C9 C11 1.539(4) . ?
N12 O13 1.279(2) . ?
N12 C14 1.483(2) . ?
C14 N17 1.476(2) . ?
C14 C16 1.510(3) . ?
C14 C15 1.517(3) . ?
O1S C1S 1.409(3) . ?
C1S C2S 1.403(4) . ?

loop_
_geom_hbond_atom_site_label_D
_geom_hbond_atom_site_label_H
_geom_hbond_atom_site_label_A
_geom_hbond_distance_DH
_geom_hbond_distance_HA
_geom_hbond_distance_DA
_geom_hbond_angle_DHA
_geom_hbond_site_symmetry_A
_geom_hbond_publ_flag
O1S H1S O13 0.81(2) 1.99(2) 2.776(2) 166(2) 2_554 yes
